data_4325511
loop_
_publ_author_name
'Traian D. Pasatoiu'
'Jean-Pascal Sutter'
'Augustin M. Madalan'
'Fatima Zohra Chiboub Fellah'
'Carine Duhayon'
'Marius Andruh'

_publ_contact_author_email 'jean-pascal.sutter@lcc-toulouse.fr '
_publ_contact_author_fax '(33) 5 61 55 30 03'
_publ_contact_author_name 'JP Sutter'
_publ_contact_author_phone '(33) 5 61 33 31 57'
_publ_section_title
;
 Preparation, Crystal Structures, and Magnetic Features for a Series of
 Dinuclear [NiIILnIII] Schiff-Base Complexes: Evidence for Slow Relaxation
 of the Magnetization for the DyIII Derivative
;
_journal_name_full 'Inorganic Chemistry'
_journal_page_first 5890
_journal_page_last 5898
_journal_paper_doi 10.1021/ic2004276
_journal_volume 50
_journal_year 2011
_chemical_formula_moiety 'C23 H28 Ce N7 Ni O14,C21 H29 CeN5NiO13,2(C2H3N),NO3 '
_chemical_formula_sum 'C48 H63 Ce2 N15 Ni2 O30'
_chemical_formula_weight 1727.77
_space_group_IT_number 14
_symmetry_cell_setting monoclinic
_symmetry_space_group_name_Hall '-P 2ybc'
_symmetry_space_group_name_H-M 'P 1 21/c 1'
_atom_sites_solution_hydrogens geom
_atom_sites_solution_primary direct
_audit_creation_date 09-07-15
_audit_creation_method CRYSTALS_ver_12.86
_cell_angle_alpha 90
_cell_angle_beta 90.983(3)
_cell_angle_gamma 90
_cell_formula_units_Z 4
_cell_length_a 17.9538(6)
_cell_length_b 11.3152(4)
_cell_length_c 32.2403(11)
_cell_measurement_reflns_used 9710
_cell_measurement_temperature 180
_cell_measurement_theta_max 35
_cell_measurement_theta_min 3
_cell_volume 6548.7(4)
_computing_cell_refinement 'Apex2 (Bruker AXS, 2006)'
_computing_data_collection 'Apex2 (Bruker AXS, 2006)'
_computing_data_reduction 'Apex2 (Bruker AXS, 2006)'
_computing_molecular_graphics 'CAMERON (Watkin et al., 1996)'
_computing_publication_material 'CRYSTALS (Betteridge et al., 2003)'
_computing_structure_refinement 'CRYSTALS (Betteridge et al., 2003)'
_computing_structure_solution 'Superflip (Palatinus & Chapuis, 2007)'
_diffrn_ambient_temperature 180
_diffrn_measured_fraction_theta_full 0.995
_diffrn_measured_fraction_theta_max 0.932
_diffrn_measurement_device 'Bruker Kappa Apex2'
_diffrn_measurement_device_type Area
_diffrn_measurement_method '\f & \w scans'
_diffrn_radiation_monochromator graphite
_diffrn_radiation_type 'Mo K\a'
_diffrn_radiation_wavelength 0.71073
_diffrn_reflns_av_R_equivalents 0.035
_diffrn_reflns_limit_h_max 26
_diffrn_reflns_limit_h_min -28
_diffrn_reflns_limit_k_max 18
_diffrn_reflns_limit_k_min -17
_diffrn_reflns_limit_l_max 31
_diffrn_reflns_limit_l_min -52
_diffrn_reflns_number 100925
_diffrn_reflns_theta_full 32.010
_diffrn_reflns_theta_max 35.567
_diffrn_reflns_theta_min 1.683
_diffrn_standards_number 0
_exptl_absorpt_coefficient_mu 2.028
_exptl_absorpt_correction_T_max 0.67
_exptl_absorpt_correction_T_min 0.63
_exptl_absorpt_correction_type multi-scan
_exptl_absorpt_process_details 'Blessing, acta cryst. (1995), a51, 33-38'
_exptl_crystal_colour violet
_exptl_crystal_density_diffrn 1.752
_exptl_crystal_description block
_exptl_crystal_F_000 3472
_exptl_crystal_size_max 0.25
_exptl_crystal_size_mid 0.20
_exptl_crystal_size_min 0.20
_refine_diff_density_max 2.12
_refine_diff_density_min -1.83
_refine_ls_extinction_method none
_refine_ls_goodness_of_fit_ref 1.1036
_refine_ls_hydrogen_treatment constr
_refine_ls_matrix_type full
_refine_ls_number_parameters 874
_refine_ls_number_reflns 20002
_refine_ls_number_restraints 0
_refine_ls_R_factor_all 0.0694
_refine_ls_R_factor_gt 0.0489
_refine_ls_shift/su_max 0.003213
_refine_ls_structure_factor_coef F
_refine_ls_weighting_details
;
 Method, part 1, Chebychev polynomial, (Watkin, 1994, Prince, 1982) 
 [weight] = 1.0/[A~0~*T~0~(x)+A~1~*T~1~(x) ... +A~n-1~]*T~n-1~(x)] 
 where A~i~ are the Chebychev coefficients listed below and x= Fcalc/Fmax 
 Method = Robust Weighting (Prince, 1982) 
 W = [weight] * [1-(deltaF/6*sigmaF)^2^]^2^ 
 A~i~ are: 
 0.844 0.354 0.629 
;
_refine_ls_weighting_scheme calc
_refine_ls_wR_factor_all 0.0448
_refine_ls_wR_factor_gt 0.0394
_refine_ls_wR_factor_ref 0.0381
_reflns_limit_h_max 28
_reflns_limit_h_min -28
_reflns_limit_k_max 18
_reflns_limit_k_min 0
_reflns_limit_l_max 52
_reflns_limit_l_min 0
_reflns_number_gt 21892
_reflns_number_total 28044
_reflns_threshold_expression I>2.0\s(I)
_oxford_refine_ls_r_factor_ref 0.0429
_oxford_reflns_number_all 27991
_oxford_reflns_threshold_expression_ref I>3.0\s(I)
_oxford_structure_analysis_title 'cpd 2 - jps0916'
_cod_data_source_file ic2004276_si_007.cif
_cod_data_source_block cpd2
_cod_original_sg_symbol_H-M 'P 1 21/c 1 '
_cod_database_code 4325511

loop_
_symmetry_equiv_pos_as_xyz
x,y,z
-x,-y,-z
-x,y+1/2,-z+1/2
x,-y+1/2,z+1/2

loop_
_atom_site_label
_atom_site_type_symbol
_atom_site_fract_x
_atom_site_fract_y
_atom_site_fract_z
_atom_site_U_iso_or_equiv
_atom_site_occupancy
_atom_site_adp_type
_atom_site_refinement_flags_posn
N1 n 0.47119(12) 0.62973(19) 0.38248(7) 0.0207 1.0000 Uani .
N2 n 0.32342(12) 0.61847(19) 0.42986(7) 0.0203 1.0000 Uani .
N3 n 0.18948(14) 1.0035(2) 0.32490(9) 0.0332 1.0000 Uani .
N4 n 0.33764(13) 1.2798(2) 0.32737(8) 0.0259 1.0000 Uani .
N5 n 0.32753(13) 0.6986(2) 0.34319(7) 0.0240 1.0000 Uani .
N6 n 0.4418(3) 0.7382(4) 0.26327(14) 0.0644 1.0000 Uani .
N7 n 0.9667(2) 0.6073(4) 0.27353(11) 0.0539 1.0000 Uani .
N32 n 0.58912(13) 0.9952(2) 0.47133(7) 0.0261 1.0000 Uani .
N51 n 0.95101(13) 0.75326(19) 0.39299(7) 0.0237 1.0000 Uani .
N52 n 0.78847(14) 0.7336(2) 0.42282(7) 0.0253 1.0000 Uani .
N53 n 0.83788(14) 0.0946(2) 0.31350(8) 0.0269 1.0000 Uani .
N54 n 0.68800(15) 0.4194(3) 0.30858(9) 0.0345 1.0000 Uani .
N55 n 0.95502(12) 0.2116(2) 0.42529(8) 0.0257 1.0000 Uani .
N56 n 0.82556(13) 0.6839(2) 0.33752(7) 0.0241 1.0000 Uani .
N57 n 0.90408(16) 0.5845(2) 0.45798(8) 0.0311 1.0000 Uani .
Ce1 Ce 0.345302(7) 1.030695(12) 0.363339(4) 0.0167 1.0000 Uani .
Ce2 Ce 0.857996(7) 0.329324(11) 0.360004(4) 0.0166 1.0000 Uani .
O1 O 0.48881(10) 1.08718(16) 0.35593(6) 0.0227 1.0000 Uani .
O2 O 0.43820(9) 0.87732(16) 0.37106(6) 0.0188 1.0000 Uani .
O3 O 0.31461(9) 0.87031(16) 0.41176(5) 0.0184 1.0000 Uani .
O4 O 0.24010(11) 1.06565(17) 0.41975(6) 0.0247 1.0000 Uani .
O5 O 0.22464(12) 0.9161(2) 0.33990(8) 0.0337 1.0000 Uani .
O6 O 0.22131(13) 1.1033(2) 0.32681(8) 0.0353 1.0000 Uani .
O7 O 0.12814(18) 0.9939(3) 0.30903(15) 0.0815 1.0000 Uani .
O8 O 0.33076(14) 1.25818(19) 0.36607(7) 0.0317 1.0000 Uani .
O9 O 0.36171(13) 1.1982(2) 0.30494(7) 0.0305 1.0000 Uani .
O10 O 0.32094(16) 1.3777(2) 0.31341(9) 0.0429 1.0000 Uani .
O11 O 0.37288(13) 0.9514(2) 0.29270(6) 0.0313 1.0000 Uani .
O12 O 0.40147(11) 1.1016(2) 0.43105(6) 0.0275 1.0000 Uani .
O13 O 0.44248(11) 0.77815(17) 0.45602(6) 0.0240 1.0000 Uani .
O14 O 0.63491(13) 1.0293(2) 0.49891(7) 0.0370 1.0000 Uani .
O15 O 0.55186(14) 1.0713(3) 0.45240(9) 0.0479 1.0000 Uani .
O16 O 0.58208(14) 0.8881(2) 0.46363(10) 0.0457 1.0000 Uani .
O51 O 1.00292(10) 0.31405(16) 0.34556(6) 0.0223 1.0000 Uani .
O52 O 0.93606(10) 0.50666(15) 0.36999(6) 0.0189 1.0000 Uani .
O53 O 0.80027(10) 0.48790(16) 0.39801(6) 0.0220 1.0000 Uani .
O54 O 0.75928(10) 0.27288(16) 0.41481(6) 0.0216 1.0000 Uani .
O55 O 0.88059(13) 0.1756(2) 0.30118(7) 0.0320 1.0000 Uani .
O56 O 0.79655(14) 0.1188(2) 0.34326(8) 0.0383 1.0000 Uani .
O57 O 0.83680(17) -0.0029(2) 0.29697(9) 0.0469 1.0000 Uani .
O58 O 0.72624(13) 0.3443(2) 0.32839(8) 0.0387 1.0000 Uani .
O59 O 0.62302(19) 0.4385(4) 0.31857(13) 0.0685 1.0000 Uani .
O60 O 0.71588(17) 0.4704(3) 0.27795(10) 0.0586 1.0000 Uani .
O61 O 0.92002(13) 0.15216(18) 0.39740(7) 0.0311 1.0000 Uani .
O62 O 0.93277(12) 0.31648(19) 0.43124(7) 0.0289 1.0000 Uani .
O63 O 1.00675(13) 0.1691(3) 0.44554(8) 0.0422 1.0000 Uani .
O64 O 0.86428(14) 0.4290(2) 0.29170(7) 0.0331 1.0000 Uani .
C1 C 0.51803(17) 1.2054(3) 0.35551(11) 0.0318 1.0000 Uani .
C2 C 0.53990(14) 0.9958(2) 0.35300(8) 0.0206 1.0000 Uani .
C3 C 0.61403(15) 1.0107(3) 0.34256(9) 0.0268 1.0000 Uani .
C4 C 0.66024(16) 0.9109(3) 0.34031(11) 0.0327 1.0000 Uani .
C5 C 0.63214(15) 0.8011(3) 0.34890(10) 0.0295 1.0000 Uani .
C6 C 0.55726(13) 0.7849(2) 0.35992(8) 0.0216 1.0000 Uani .
C7 C 0.50972(12) 0.8841(2) 0.36170(7) 0.0177 1.0000 Uani .
C8 C 0.53429(14) 0.6646(2) 0.36870(8) 0.0226 1.0000 Uani .
C9 C 0.46185(17) 0.5011(2) 0.38693(9) 0.0269 1.0000 Uani .
C10 C 0.42567(15) 0.4673(2) 0.42766(9) 0.0258 1.0000 Uani .
C11 C 0.34241(15) 0.4918(2) 0.42836(9) 0.0247 1.0000 Uani .
C12 C 0.26671(14) 0.6458(2) 0.45118(8) 0.0222 1.0000 Uani .
C13 C 0.22974(13) 0.7600(2) 0.45423(7) 0.0203 1.0000 Uani .
C14 C 0.16352(16) 0.7625(3) 0.47703(9) 0.0277 1.0000 Uani .
C15 C 0.12075(16) 0.8633(3) 0.47967(9) 0.0301 1.0000 Uani .
C16 C 0.14472(14) 0.9673(3) 0.46041(9) 0.0270 1.0000 Uani .
C17 C 0.21035(14) 0.9672(2) 0.43889(8) 0.0217 1.0000 Uani .
C18 C 0.25420(13) 0.8633(2) 0.43409(7) 0.0182 1.0000 Uani .
C19 C 0.2100(2) 1.1780(3) 0.43135(12) 0.0410 1.0000 Uani .
C20 C 0.29219(16) 0.6889(3) 0.31362(9) 0.0277 1.0000 Uani .
C21 C 0.2468(2) 0.6780(5) 0.27602(12) 0.0543 1.0000 Uani .
C22 C 0.4697(3) 0.5130(5) 0.26315(14) 0.0557 1.0000 Uani .
C23 C 0.4554(2) 0.6397(4) 0.26282(12) 0.0461 1.0000 Uani .
C24 C 1.0051(4) 0.8261(6) 0.2738(2) 0.0855 1.0000 Uani .
C25 C 0.9846(2) 0.7017(4) 0.27376(11) 0.0482 1.0000 Uani .
C51 C 1.04130(16) 0.2068(2) 0.33415(10) 0.0281 1.0000 Uani .
C52 C 1.04850(13) 0.4106(2) 0.35381(7) 0.0193 1.0000 Uani .
C53 C 1.12477(14) 0.4088(2) 0.35050(9) 0.0242 1.0000 Uani .
C54 C 1.16562(15) 0.5122(3) 0.35875(10) 0.0295 1.0000 Uani .
C55 C 1.12961(15) 0.6138(3) 0.36978(9) 0.0267 1.0000 Uani .
C56 C 1.05115(14) 0.6166(2) 0.37422(8) 0.0203 1.0000 Uani .
C57 C 1.00875(13) 0.5134(2) 0.36641(7) 0.0173 1.0000 Uani .
C58 C 1.01951(16) 0.7297(2) 0.38537(8) 0.0242 1.0000 Uani .
C59 C 0.93403(19) 0.8788(2) 0.40127(10) 0.0316 1.0000 Uani .
C60 C 0.8808(2) 0.8933(3) 0.43729(10) 0.0324 1.0000 Uani .
C61 C 0.8009(2) 0.8617(3) 0.42600(11) 0.0347 1.0000 Uani .
C62 C 0.72630(17) 0.6955(2) 0.43663(9) 0.0272 1.0000 Uani .
C63 C 0.70112(15) 0.5732(2) 0.43836(8) 0.0238 1.0000 Uani .
C64 C 0.63465(16) 0.5513(3) 0.46004(9) 0.0285 1.0000 Uani .
C65 C 0.60906(15) 0.4391(3) 0.46592(9) 0.0286 1.0000 Uani .
C66 C 0.64949(14) 0.3420(3) 0.45119(8) 0.0243 1.0000 Uani .
C67 C 0.71413(13) 0.3620(2) 0.42979(7) 0.0201 1.0000 Uani .
C68 C 0.74030(13) 0.4768(2) 0.42115(8) 0.0199 1.0000 Uani .
C69 C 0.74129(16) 0.1543(2) 0.42773(9) 0.0268 1.0000 Uani .
C70 C 0.80324(16) 0.7109(2) 0.30573(8) 0.0247 1.0000 Uani .
C71 C 0.7752(2) 0.7448(3) 0.26474(9) 0.0390 1.0000 Uani .
C72 C 0.90830(17) 0.5708(3) 0.49297(9) 0.0287 1.0000 Uani .
C73 C 0.9141(2) 0.5539(4) 0.53767(10) 0.0457 1.0000 Uani .
Ni1 Ni 0.386779(16) 0.73825(3) 0.398753(9) 0.0161 1.0000 Uani .
Ni2 Ni 0.868429(18) 0.63089(3) 0.396079(10) 0.0181 1.0000 Uani .
H1 H 0.3945 0.8871 0.2901 0.0481 1.0000 Uiso R
H2 H 0.3452 0.9771 0.2741 0.0483 1.0000 Uiso R
H3 H 0.3813 1.1567 0.4422 0.0422 1.0000 Uiso R
H4 H 0.4446 1.0876 0.4381 0.0413 1.0000 Uiso R
H5 H 0.4197 0.8171 0.4728 0.0360 1.0000 Uiso R
H6 H 0.4857 0.8003 0.4519 0.0361 1.0000 Uiso R
H7 H 0.8215 0.4450 0.2828 0.0518 1.0000 Uiso R
H8 H 0.9007 0.4725 0.2875 0.0507 1.0000 Uiso R
H11 H 0.4773 1.2590 0.3620 0.0477 1.0000 Uiso R
H12 H 0.5373 1.2217 0.3283 0.0481 1.0000 Uiso R
H13 H 0.5564 1.2143 0.3760 0.0477 1.0000 Uiso R
H31 H 0.6326 1.0841 0.3369 0.0321 1.0000 Uiso R
H41 H 0.7102 0.9196 0.3334 0.0389 1.0000 Uiso R
H51 H 0.6633 0.7364 0.3475 0.0378 1.0000 Uiso R
H81 H 0.5690 0.6072 0.3641 0.0279 1.0000 Uiso R
H91 H 0.5108 0.4640 0.3853 0.0306 1.0000 Uiso R
H92 H 0.4314 0.4741 0.3641 0.0304 1.0000 Uiso R
H101 H 0.4342 0.3826 0.4322 0.0330 1.0000 Uiso R
H102 H 0.4501 0.5106 0.4499 0.0330 1.0000 Uiso R
H111 H 0.3209 0.4573 0.4031 0.0300 1.0000 Uiso R
H112 H 0.3225 0.4522 0.4524 0.0297 1.0000 Uiso R
H121 H 0.2457 0.5851 0.4666 0.0271 1.0000 Uiso R
H141 H 0.1485 0.6935 0.4902 0.0326 1.0000 Uiso R
H151 H 0.0768 0.8624 0.4943 0.0361 1.0000 Uiso R
H161 H 0.1167 1.0362 0.4620 0.0328 1.0000 Uiso R
H191 H 0.2173 1.1896 0.4608 0.0609 1.0000 Uiso R
H192 H 0.1575 1.1827 0.4241 0.0608 1.0000 Uiso R
H193 H 0.2362 1.2394 0.4167 0.0606 1.0000 Uiso R
H211 H 0.2010 0.7196 0.2789 0.0834 1.0000 Uiso R
H212 H 0.2732 0.7107 0.2532 0.0828 1.0000 Uiso R
H213 H 0.2377 0.5962 0.2710 0.0834 1.0000 Uiso R
H221 H 0.4774 0.4857 0.2355 0.0831 1.0000 Uiso R
H222 H 0.4280 0.4722 0.2747 0.0831 1.0000 Uiso R
H223 H 0.5136 0.4976 0.2796 0.0830 1.0000 Uiso R
H241 H 1.0452 0.8385 0.2933 0.1271 1.0000 Uiso R
H242 H 1.0209 0.8501 0.2468 0.1271 1.0000 Uiso R
H243 H 0.9638 0.8736 0.2818 0.1271 1.0000 Uiso R
H511 H 1.0698 0.2215 0.3094 0.0420 1.0000 Uiso R
H512 H 1.0746 0.1825 0.3564 0.0418 1.0000 Uiso R
H513 H 1.0052 0.1452 0.3289 0.0419 1.0000 Uiso R
H531 H 1.1484 0.3411 0.3425 0.0300 1.0000 Uiso R
H541 H 1.2166 0.5121 0.3566 0.0350 1.0000 Uiso R
H551 H 1.1569 0.6823 0.3743 0.0328 1.0000 Uiso R
H581 H 1.0526 0.7937 0.3868 0.0290 1.0000 Uiso R
H591 H 0.9136 0.9143 0.3759 0.0371 1.0000 Uiso R
H592 H 0.9802 0.9202 0.4083 0.0379 1.0000 Uiso R
H601 H 0.8975 0.8441 0.4604 0.0399 1.0000 Uiso R
H602 H 0.8804 0.9760 0.4456 0.0402 1.0000 Uiso R
H611 H 0.7686 0.8927 0.4469 0.0426 1.0000 Uiso R
H612 H 0.7894 0.8988 0.3996 0.0431 1.0000 Uiso R
H621 H 0.6947 0.7524 0.4474 0.0331 1.0000 Uiso R
H641 H 0.6087 0.6153 0.4704 0.0352 1.0000 Uiso R
H651 H 0.5646 0.4265 0.4799 0.0344 1.0000 Uiso R
H661 H 0.6323 0.2650 0.4556 0.0288 1.0000 Uiso R
H691 H 0.7806 0.1048 0.4193 0.0397 1.0000 Uiso R
H692 H 0.7376 0.1516 0.4573 0.0398 1.0000 Uiso R
H693 H 0.6963 0.1270 0.4149 0.0404 1.0000 Uiso R
H711 H 0.7991 0.6963 0.2447 0.0580 1.0000 Uiso R
H712 H 0.7229 0.7311 0.2636 0.0582 1.0000 Uiso R
H713 H 0.7849 0.8266 0.2592 0.0582 1.0000 Uiso R
H731 H 0.9158 0.4715 0.5437 0.0685 1.0000 Uiso R
H732 H 0.9599 0.5895 0.5477 0.0682 1.0000 Uiso R
H733 H 0.8721 0.5894 0.5504 0.0681 1.0000 Uiso R

loop_
_atom_site_aniso_label
_atom_site_aniso_U_11
_atom_site_aniso_U_22
_atom_site_aniso_U_33
_atom_site_aniso_U_23
_atom_site_aniso_U_13
_atom_site_aniso_U_12
N1 0.0224(9) 0.0156(8) 0.0243(9) -0.0028(7) 0.0009(7) 0.0002(7)
N2 0.0199(9) 0.0177(9) 0.0231(9) 0.0002(7) -0.0026(7) -0.0025(7)
N3 0.0269(11) 0.0293(12) 0.0429(14) -0.0126(10) -0.0125(10) 0.0085(9)
N4 0.0282(11) 0.0182(10) 0.0311(11) 0.0029(8) -0.0066(8) -0.0024(8)
N5 0.0242(10) 0.0216(10) 0.0262(10) -0.0064(8) 0.0009(8) -0.0029(7)
N6 0.076(3) 0.053(2) 0.065(2) -0.0030(19) 0.028(2) 0.014(2)
N7 0.065(2) 0.058(2) 0.0385(16) 0.0093(15) 0.0019(15) -0.0240(18)
N32 0.0204(9) 0.0355(12) 0.0224(9) -0.0037(8) 0.0031(7) -0.0053(8)
N51 0.0296(11) 0.0159(9) 0.0254(10) 0.0002(7) -0.0036(8) -0.0016(7)
N52 0.0334(11) 0.0142(9) 0.0286(10) -0.0013(8) 0.0039(8) 0.0042(8)
N53 0.0299(11) 0.0202(10) 0.0303(11) -0.0041(8) -0.0041(9) -0.0029(8)
N54 0.0322(12) 0.0332(13) 0.0378(13) -0.0055(11) -0.0123(10) 0.0045(10)
N55 0.0185(9) 0.0236(10) 0.0350(12) 0.0106(9) 0.0053(8) 0.0013(7)
N56 0.0279(10) 0.0213(10) 0.0229(9) -0.0012(8) -0.0017(8) 0.0022(8)
N57 0.0419(14) 0.0240(11) 0.0271(11) 0.0016(9) -0.0036(10) 0.0001(10)
Ce1 0.01743(5) 0.01499(5) 0.01752(5) 0.00008(4) -0.00018(4) 0.00151(4)
Ce2 0.01602(5) 0.01285(5) 0.02108(6) -0.00109(4) 0.00154(4) -0.00027(4)
O1 0.0210(8) 0.0166(8) 0.0305(9) -0.0010(7) 0.0013(6) -0.0019(6)
O2 0.0132(7) 0.0172(7) 0.0262(8) 0.0027(6) 0.0030(6) 0.0002(5)
O3 0.0154(7) 0.0171(7) 0.0228(8) 0.0002(6) 0.0037(6) 0.0016(6)
O4 0.0286(9) 0.0188(8) 0.0271(9) 0.0009(7) 0.0081(7) 0.0066(7)
O5 0.0271(10) 0.0251(10) 0.0484(13) -0.0040(9) -0.0112(9) 0.0047(8)
O6 0.0317(11) 0.0300(11) 0.0439(12) 0.0086(9) -0.0098(9) 0.0008(8)
O7 0.0483(17) 0.0427(17) 0.151(4) -0.030(2) -0.062(2) 0.0133(13)
O8 0.0488(13) 0.0194(9) 0.0268(9) 0.0007(7) -0.0037(8) -0.0010(8)
O9 0.0383(11) 0.0278(10) 0.0255(9) 0.0016(8) 0.0029(8) 0.0016(8)
O10 0.0563(15) 0.0228(11) 0.0492(14) 0.0099(10) -0.0092(12) 0.0040(10)
O11 0.0428(12) 0.0273(10) 0.0237(9) -0.0042(8) -0.0002(8) 0.0071(8)
O12 0.0259(9) 0.0322(10) 0.0242(9) -0.0014(8) -0.0026(7) -0.0012(7)
O13 0.0260(9) 0.0222(9) 0.0237(8) -0.0020(7) -0.0029(7) -0.0023(7)
O14 0.0350(11) 0.0474(14) 0.0282(10) 0.0025(10) -0.0090(8) -0.0174(10)
O15 0.0318(12) 0.0547(17) 0.0566(16) 0.0081(13) -0.0116(11) -0.0022(11)
O16 0.0338(12) 0.0382(14) 0.0651(18) -0.0192(13) -0.0016(11) -0.0053(10)
O51 0.0186(7) 0.0169(8) 0.0316(9) -0.0055(7) 0.0046(6) 0.0006(6)
O52 0.0188(7) 0.0147(7) 0.0232(8) 0.0011(6) 0.0027(6) -0.0029(5)
O53 0.0235(8) 0.0131(7) 0.0298(9) -0.0004(6) 0.0091(7) 0.0001(6)
O54 0.0220(8) 0.0137(7) 0.0294(9) 0.0025(6) 0.0062(6) 0.0006(6)
O55 0.0358(11) 0.0246(10) 0.0356(11) -0.0047(8) 0.0046(8) -0.0084(8)
O56 0.0374(12) 0.0302(11) 0.0478(13) -0.0136(10) 0.0134(10) -0.0158(9)
O57 0.0624(17) 0.0220(11) 0.0563(16) -0.0160(11) 0.0025(13) -0.0066(11)
O58 0.0290(10) 0.0454(14) 0.0415(12) 0.0133(11) -0.0074(9) 0.0010(9)
O59 0.0464(17) 0.076(2) 0.083(2) -0.005(2) 0.0015(16) 0.0277(17)
O60 0.0477(15) 0.065(2) 0.0627(18) 0.0317(16) -0.0252(13) -0.0168(14)
O61 0.0351(11) 0.0175(9) 0.0407(11) 0.0045(8) 0.0035(9) -0.0021(7)
O62 0.0324(10) 0.0225(9) 0.0318(10) 0.0019(8) -0.0011(8) 0.0015(8)
O63 0.0313(11) 0.0490(15) 0.0462(13) 0.0190(12) -0.0008(9) 0.0132(10)
O64 0.0422(12) 0.0285(10) 0.0286(10) 0.0046(8) 0.0031(8) -0.0035(9)
C1 0.0311(13) 0.0187(11) 0.0454(17) -0.0006(11) -0.0019(12) -0.0085(10)
C2 0.0199(10) 0.0202(10) 0.0219(10) 0.0004(8) 0.0022(8) -0.0030(8)
C3 0.0229(11) 0.0251(12) 0.0323(13) 0.0005(10) 0.0039(9) -0.0067(9)
C4 0.0193(11) 0.0349(15) 0.0441(16) -0.0009(12) 0.0062(10) -0.0054(10)
C5 0.0178(10) 0.0297(13) 0.0411(15) -0.0032(11) 0.0055(10) 0.0007(9)
C6 0.0176(10) 0.0206(10) 0.0268(11) -0.0028(9) 0.0023(8) 0.0003(8)
C7 0.0126(8) 0.0200(10) 0.0206(9) -0.0037(8) 0.0013(7) -0.0011(7)
C8 0.0194(10) 0.0207(11) 0.0277(11) -0.0041(9) 0.0012(8) 0.0044(8)
C9 0.0329(13) 0.0141(10) 0.0337(13) -0.0030(9) 0.0042(10) 0.0016(9)
C10 0.0292(12) 0.0173(10) 0.0311(12) 0.0015(9) -0.0008(9) 0.0017(9)
C11 0.0273(12) 0.0141(10) 0.0327(13) 0.0004(9) -0.0012(9) -0.0017(8)
C12 0.0220(10) 0.0219(11) 0.0227(10) 0.0002(8) 0.0007(8) -0.0058(8)
C13 0.0182(9) 0.0224(11) 0.0202(10) -0.0022(8) 0.0013(7) -0.0032(8)
C14 0.0264(12) 0.0303(13) 0.0268(12) -0.0038(10) 0.0071(9) -0.0047(10)
C15 0.0236(12) 0.0388(15) 0.0284(12) -0.0015(11) 0.0098(9) 0.0006(10)
C16 0.0209(10) 0.0314(13) 0.0290(12) -0.0001(11) 0.0061(9) 0.0062(10)
C17 0.0218(10) 0.0229(11) 0.0203(10) -0.0039(9) 0.0017(7) 0.0019(9)
C18 0.0176(9) 0.0214(10) 0.0156(8) -0.0035(8) 0.0000(7) -0.0002(7)
C19 0.0509(19) 0.0213(13) 0.0513(19) -0.0012(13) 0.0185(15) 0.0127(13)
C20 0.0290(12) 0.0272(13) 0.0269(12) -0.0004(10) -0.0019(9) -0.0066(10)
C21 0.054(2) 0.076(3) 0.0325(16) 0.0038(18) -0.0177(15) -0.022(2)
C22 0.063(3) 0.062(3) 0.043(2) -0.0002(19) 0.0032(18) 0.025(2)
C23 0.0423(18) 0.062(3) 0.0343(16) -0.0031(16) 0.0111(14) 0.0096(17)
C24 0.107(5) 0.074(4) 0.076(4) -0.012(3) 0.019(3) -0.060(4)
C25 0.0444(19) 0.070(3) 0.0307(15) 0.0016(16) 0.0081(13) -0.0228(18)
C51 0.0272(12) 0.0188(11) 0.0384(14) -0.0061(10) 0.0021(10) 0.0055(9)
C52 0.0189(10) 0.0203(10) 0.0189(9) 0.0007(8) 0.0021(7) -0.0001(8)
C53 0.0180(10) 0.0257(12) 0.0291(12) 0.0017(9) 0.0018(8) 0.0000(8)
C54 0.0192(11) 0.0318(14) 0.0373(14) 0.0043(11) -0.0003(9) -0.0072(9)
C55 0.0227(11) 0.0267(13) 0.0306(12) 0.0007(10) -0.0024(9) -0.0089(9)
C56 0.0212(10) 0.0184(10) 0.0213(10) 0.0017(8) -0.0011(8) -0.0049(8)
C57 0.0208(9) 0.0147(9) 0.0165(9) 0.0015(7) 0.0002(7) -0.0010(7)
C58 0.0328(13) 0.0170(10) 0.0227(11) 0.0009(8) -0.0026(9) -0.0087(9)
C59 0.0444(16) 0.0127(10) 0.0379(15) 0.0006(10) 0.0024(12) 0.0001(10)
C60 0.0516(18) 0.0163(11) 0.0295(13) -0.0039(10) 0.0030(12) 0.0037(11)
C61 0.0480(18) 0.0131(10) 0.0432(16) -0.0024(11) 0.0070(13) 0.0055(11)
C62 0.0336(13) 0.0194(11) 0.0289(12) -0.0005(9) 0.0084(10) 0.0092(9)
C63 0.0248(11) 0.0222(11) 0.0245(11) 0.0010(9) 0.0051(9) 0.0068(9)
C64 0.0257(12) 0.0313(14) 0.0288(12) 0.0009(10) 0.0076(9) 0.0068(10)
C65 0.0196(11) 0.0375(15) 0.0288(12) -0.0002(11) 0.0071(9) 0.0020(10)
C66 0.0214(10) 0.0280(13) 0.0236(10) 0.0014(9) 0.0044(8) 0.0005(9)
C67 0.0182(10) 0.0227(11) 0.0195(9) 0.0020(8) 0.0021(7) 0.0006(8)
C68 0.0188(9) 0.0187(10) 0.0222(10) 0.0004(8) 0.0036(7) 0.0030(8)
C69 0.0302(12) 0.0156(11) 0.0348(13) 0.0040(9) 0.0062(10) -0.0039(9)
C70 0.0304(12) 0.0200(11) 0.0236(11) -0.0029(9) -0.0010(9) 0.0041(9)
C71 0.062(2) 0.0307(15) 0.0233(12) -0.0005(11) -0.0149(13) 0.0038(14)
C72 0.0340(13) 0.0231(12) 0.0289(12) 0.0025(10) -0.0036(10) -0.0009(10)
C73 0.053(2) 0.059(2) 0.0247(13) 0.0074(14) -0.0079(13) -0.0203(18)
Ni1 0.01544(12) 0.01319(12) 0.01953(13) -0.00119(10) 0.00068(9) -0.00046(9)
Ni2 0.02344(14) 0.01186(12) 0.01889(13) -0.00001(10) 0.00133(10) 0.00103(10)

loop_
_atom_type_symbol
_atom_type_scat_dispersion_real
_atom_type_scat_dispersion_imag
_atom_type_scat_Cromer_Mann_a1
_atom_type_scat_Cromer_Mann_b1
_atom_type_scat_Cromer_Mann_a2
_atom_type_scat_Cromer_Mann_b2
_atom_type_scat_Cromer_Mann_a3
_atom_type_scat_Cromer_Mann_b3
_atom_type_scat_Cromer_Mann_a4
_atom_type_scat_Cromer_Mann_b4
_atom_type_scat_Cromer_Mann_c
_atom_type_scat_source
C 0.0033 0.0016 2.3100 20.8439 1.0200 10.2075 1.5886 0.5687 0.8650 51.6512 0.2156 'International Tables Vol C 4.2.6.8 and 6.1.1.4'
H 0.0000 0.0000 0.4930 10.5109 0.3229 26.1257 0.1402 3.1424 0.0408 57.7998 0.0030 'International Tables Vol C 4.2.6.8 and 6.1.1.4'
n 0.0061 0.0033 12.2126 0.0057 3.1322 9.8933 2.0125 28.9975 1.1663 0.5826 -11.5290 'International Tables Vol C 4.2.6.8 and 6.1.1.4'
O 0.0106 0.0060 3.0485 13.2771 2.2868 5.7011 1.5463 0.3239 0.8670 32.9089 0.2508 'International Tables Vol C 4.2.6.8 and 6.1.1.4'
Ni 0.3393 1.1124 12.8376 3.8785 7.2920 0.2565 4.4438 12.1763 2.3800 66.3421 1.0341 'International Tables Vol C 4.2.6.8 and 6.1.1.4'
Ce -0.2486 2.6331 21.1671 2.8122 19.7695 0.2268 11.8513 17.6083 3.3305 127.1130 1.8626 'International Tables Vol C 4.2.6.8 and 6.1.1.4'
W -0.8490 6.8722 29.0818 1.7203 15.4300 9.2259 14.4327 0.3217 5.1198 57.0560 9.8875 'International Tables Vol C 4.2.6.8 and 6.1.1.4'

loop_
_geom_angle_atom_site_label_1
_geom_angle_atom_site_label_2
_geom_angle_atom_site_label_3
_geom_angle
_geom_angle_publ_flag
C8 N1 C9 116.1(2) yes
C8 N1 Ni1 124.78(18) yes
C9 N1 Ni1 119.13(17) yes
C11 N2 C12 116.1(2) yes
C11 N2 Ni1 119.85(17) yes
C12 N2 Ni1 124.03(18) yes
O5 N3 O6 117.2(2) yes
O5 N3 O7 122.4(3) yes
O6 N3 O7 120.4(3) yes
O8 N4 O9 117.4(2) yes
O8 N4 O10 120.1(3) yes
O9 N4 O10 122.4(3) yes
C20 N5 Ni1 172.7(2) yes
O14 N32 O15 118.2(3) yes
O14 N32 O16 120.1(3) yes
O15 N32 O16 121.7(3) yes
C58 N51 C59 115.7(2) yes
C58 N51 Ni2 124.68(18) yes
C59 N51 Ni2 119.54(19) yes
C61 N52 C62 116.0(2) yes
C61 N52 Ni2 118.9(2) yes
C62 N52 Ni2 125.12(19) yes
O55 N53 O56 116.9(2) yes
O55 N53 O57 121.4(3) yes
O56 N53 O57 121.7(3) yes
O58 N54 O59 119.7(3) yes
O58 N54 O60 119.2(3) yes
O59 N54 O60 121.1(3) yes
O61 N55 O62 116.5(2) yes
O61 N55 O63 121.8(3) yes
O62 N55 O63 121.7(3) yes
C70 N56 Ni2 178.8(2) yes
C72 N57 Ni2 164.9(3) yes
O1 Ce1 O2 61.03(6) yes
O1 Ce1 O3 117.39(6) yes
O2 Ce1 O3 64.34(6) yes
O1 Ce1 O4 136.02(6) yes
O2 Ce1 O4 122.04(6) yes
O3 Ce1 O4 60.63(6) yes
O1 Ce1 O5 152.33(7) yes
O2 Ce1 O5 103.86(6) yes
O3 Ce1 O5 68.03(7) yes
O4 Ce1 O5 71.32(7) yes
O1 Ce1 O6 134.07(7) yes
O2 Ce1 O6 147.90(7) yes
O3 Ce1 O6 108.48(7) yes
O4 Ce1 O6 69.89(7) yes
O5 Ce1 O6 48.54(7) yes
O1 Ce1 O8 82.13(7) yes
O2 Ce1 O8 141.28(7) yes
O3 Ce1 O8 133.43(6) yes
O4 Ce1 O8 75.93(7) yes
O5 Ce1 O8 114.70(7) yes
O1 Ce1 O9 69.59(6) yes
O2 Ce1 O9 119.61(6) yes
O3 Ce1 O9 172.26(6) yes
O4 Ce1 O9 117.31(6) yes
O5 Ce1 O9 104.25(7) yes
O1 Ce1 O11 78.36(7) yes
O2 Ce1 O11 71.92(7) yes
O3 Ce1 O11 111.24(7) yes
O4 Ce1 O11 145.52(7) yes
O5 Ce1 O11 74.71(8) yes
O1 Ce1 O12 68.21(6) yes
O2 Ce1 O12 82.78(7) yes
O3 Ce1 O12 77.07(6) yes
O4 Ce1 O12 68.93(7) yes
O5 Ce1 O12 136.28(7) yes
O6 Ce1 O8 67.65(7) yes
O6 Ce1 O9 64.47(7) yes
O8 Ce1 O9 48.39(7) yes
O6 Ce1 O11 83.33(8) yes
O8 Ce1 O11 114.11(7) yes
O9 Ce1 O11 65.81(7) yes
O6 Ce1 O12 127.65(8) yes
O8 Ce1 O12 72.12(7) yes
O9 Ce1 O12 109.56(7) yes
O11 Ce1 O12 145.00(7) yes
O51 Ce2 O52 61.29(6) yes
O51 Ce2 O53 124.55(6) yes
O52 Ce2 O53 64.99(6) yes
O51 Ce2 O54 141.55(6) yes
O52 Ce2 O54 120.21(6) yes
O53 Ce2 O54 62.30(6) yes
O51 Ce2 O55 70.39(6) yes
O52 Ce2 O55 122.83(6) yes
O53 Ce2 O55 159.50(7) yes
O54 Ce2 O55 116.47(6) yes
O51 Ce2 O56 107.96(7) yes
O52 Ce2 O56 169.17(7) yes
O53 Ce2 O56 125.75(7) yes
O54 Ce2 O56 68.62(6) yes
O55 Ce2 O56 47.85(7) yes
O51 Ce2 O58 146.50(7) yes
O52 Ce2 O58 121.08(7) yes
O53 Ce2 O58 75.62(8) yes
O54 Ce2 O58 69.64(7) yes
O55 Ce2 O58 84.79(8) yes
O51 Ce2 O61 67.39(6) yes
O52 Ce2 O61 109.35(6) yes
O53 Ce2 O61 121.67(7) yes
O54 Ce2 O61 77.63(6) yes
O55 Ce2 O61 75.56(8) yes
O51 Ce2 O62 70.40(6) yes
O52 Ce2 O62 69.66(6) yes
O53 Ce2 O62 79.41(7) yes
O54 Ce2 O62 74.84(6) yes
O55 Ce2 O62 120.76(7) yes
O51 Ce2 O64 79.29(7) yes
O52 Ce2 O64 73.21(7) yes
O53 Ce2 O64 98.00(7) yes
O54 Ce2 O64 139.16(7) yes
O55 Ce2 O64 69.37(7) yes
O56 Ce2 O58 66.70(9) yes
O56 Ce2 O61 64.93(8) yes
O58 Ce2 O61 128.63(8) yes
O56 Ce2 O62 109.13(8) yes
O58 Ce2 O62 143.10(8) yes
O61 Ce2 O62 48.95(7) yes
O56 Ce2 O64 104.51(8) yes
O58 Ce2 O64 70.89(8) yes
O61 Ce2 O64 137.93(8) yes
O62 Ce2 O64 140.04(7) yes
Ce1 O1 C1 125.24(16) yes
Ce1 O1 C2 117.91(14) yes
C1 O1 C2 116.8(2) yes
Ce1 O2 C7 127.18(15) yes
Ce1 O2 Ni1 106.41(7) yes
C7 O2 Ni1 126.28(16) yes
Ce1 O3 C18 125.97(15) yes
Ce1 O3 Ni1 105.16(7) yes
C18 O3 Ni1 127.26(16) yes
Ce1 O4 C17 117.79(14) yes
Ce1 O4 C19 125.61(18) yes
C17 O4 C19 116.6(2) yes
Ce1 O5 N3 97.34(17) yes
Ce1 O6 N3 96.93(16) yes
Ce1 O8 N4 98.38(16) yes
Ce1 O9 N4 94.16(15) yes
Ce1 O11 H1 120.4 no
Ce1 O11 H2 114.1 no
H1 O11 H2 120.8 no
Ce1 O12 H3 117.0 no
Ce1 O12 H4 122.7 no
H3 O12 H4 117.1 no
Ni1 O13 H5 117.2 no
Ni1 O13 H6 110.5 no
H5 O13 H6 115.2 no
Ce2 O51 C51 124.85(15) yes
Ce2 O51 C52 119.42(14) yes
C51 O51 C52 115.30(19) yes
Ce2 O52 C57 126.81(15) yes
Ce2 O52 Ni2 105.82(7) yes
C57 O52 Ni2 126.34(15) yes
Ce2 O53 C68 125.06(15) yes
Ce2 O53 Ni2 108.19(7) yes
C68 O53 Ni2 126.03(16) yes
Ce2 O54 C67 117.86(14) yes
Ce2 O54 C69 125.61(15) yes
C67 O54 C69 116.1(2) yes
Ce2 O55 N53 98.75(16) yes
Ce2 O56 N53 95.86(16) yes
Ce2 O58 N54 137.5(2) yes
Ce2 O61 N55 97.06(15) yes
Ce2 O62 N55 94.40(16) yes
Ce2 O64 H7 110.4 no
Ce2 O64 H8 117.5 no
H7 O64 H8 122.5 no
O1 C1 H11 107.6 no
O1 C1 H12 108.9 no
H11 C1 H12 111.0 no
O1 C1 H13 110.6 no
H11 C1 H13 108.7 no
H12 C1 H13 110.1 no
O1 C2 C3 124.3(2) yes
O1 C2 C7 113.6(2) yes
C3 C2 C7 122.1(2) yes
C2 C3 C4 119.0(3) yes
C2 C3 H31 120.9 no
C4 C3 H31 120.1 no
C3 C4 C5 119.9(3) yes
C3 C4 H41 119.9 no
C5 C4 H41 120.2 no
C4 C5 C6 121.7(3) yes
C4 C5 H51 118.9 no
C6 C5 H51 119.4 no
C5 C6 C7 119.2(2) yes
C5 C6 C8 116.5(2) yes
C7 C6 C8 124.3(2) yes
C6 C7 C2 118.1(2) yes
C6 C7 O2 123.5(2) yes
C2 C7 O2 118.4(2) yes
C6 C8 N1 127.6(2) yes
C6 C8 H81 116.0 no
N1 C8 H81 116.4 no
N1 C9 C10 112.5(2) yes
N1 C9 H91 108.4 no
C10 C9 H91 109.6 no
N1 C9 H92 107.7 no
C10 C9 H92 109.6 no
H91 C9 H92 108.9 no
C9 C10 C11 113.6(2) yes
C9 C10 H101 107.8 no
C11 C10 H101 109.1 no
C9 C10 H102 108.4 no
C11 C10 H102 109.3 no
H101 C10 H102 108.5 no
C10 C11 N2 114.0(2) yes
C10 C11 H111 106.8 no
N2 C11 H111 109.1 no
C10 C11 H112 107.7 no
N2 C11 H112 109.6 no
H111 C11 H112 109.6 no
N2 C12 C13 128.3(2) yes
N2 C12 H121 116.3 no
C13 C12 H121 115.4 no
C12 C13 C14 116.3(2) yes
C12 C13 C18 123.9(2) yes
C14 C13 C18 119.6(2) yes
C13 C14 C15 121.7(3) yes
C13 C14 H141 118.3 no
C15 C14 H141 120.0 no
C14 C15 C16 119.4(2) yes
C14 C15 H151 120.2 no
C16 C15 H151 120.3 no
C15 C16 C17 119.6(3) yes
C15 C16 H161 120.6 no
C17 C16 H161 119.8 no
O4 C17 C16 124.3(2) yes
O4 C17 C18 113.4(2) yes
C16 C17 C18 122.3(3) yes
C17 C18 C13 117.2(2) yes
C17 C18 O3 118.2(2) yes
C13 C18 O3 124.6(2) yes
O4 C19 H191 109.4 no
O4 C19 H192 110.8 no
H191 C19 H192 110.1 no
O4 C19 H193 108.8 no
H191 C19 H193 108.9 no
H192 C19 H193 108.8 no
N5 C20 C21 179.3(4) yes
C20 C21 H211 110.4 no
C20 C21 H212 109.3 no
H211 C21 H212 109.0 no
C20 C21 H213 108.4 no
H211 C21 H213 110.5 no
H212 C21 H213 109.3 no
C23 C22 H221 109.8 no
C23 C22 H222 109.7 no
H221 C22 H222 109.4 no
C23 C22 H223 109.0 no
H221 C22 H223 109.0 no
H222 C22 H223 109.9 no
C22 C23 N6 177.5(5) yes
C25 C24 H241 109.1 no
C25 C24 H242 110.6 no
H241 C24 H242 109.0 no
C25 C24 H243 110.3 no
H241 C24 H243 108.6 no
H242 C24 H243 109.2 no
C24 C25 N7 177.8(6) yes
O51 C51 H511 109.0 no
O51 C51 H512 110.0 no
H511 C51 H512 109.3 no
O51 C51 H513 109.2 no
H511 C51 H513 110.0 no
H512 C51 H513 109.3 no
O51 C52 C53 123.9(2) yes
O51 C52 C57 113.6(2) yes
C53 C52 C57 122.5(2) yes
C52 C53 C54 119.3(3) yes
C52 C53 H531 120.1 no
C54 C53 H531 120.5 no
C53 C54 C55 120.1(2) yes
C53 C54 H541 120.2 no
C55 C54 H541 119.7 no
C54 C55 C56 121.3(2) yes
C54 C55 H551 119.4 no
C56 C55 H551 119.3 no
C55 C56 C57 119.7(2) yes
C55 C56 C58 116.1(2) yes
C57 C56 C58 124.2(2) yes
C52 C57 C56 117.0(2) yes
C52 C57 O52 118.6(2) yes
C56 C57 O52 124.4(2) yes
C56 C58 N51 127.7(2) yes
C56 C58 H581 116.3 no
N51 C58 H581 116.0 no
N51 C59 C60 112.0(2) yes
N51 C59 H591 108.6 no
C60 C59 H591 111.3 no
N51 C59 H592 109.1 no
C60 C59 H592 108.3 no
H591 C59 H592 107.6 no
C59 C60 C61 113.3(3) yes
C59 C60 H601 109.4 no
C61 C60 H601 109.1 no
C59 C60 H602 108.6 no
C61 C60 H602 106.4 no
H601 C60 H602 110.1 no
C60 C61 N52 113.0(3) yes
C60 C61 H611 108.9 no
N52 C61 H611 108.5 no
C60 C61 H612 107.1 no
N52 C61 H612 109.7 no
H611 C61 H612 109.6 no
N52 C62 C63 127.2(2) yes
N52 C62 H621 115.9 no
C63 C62 H621 116.9 no
C62 C63 C64 116.7(2) yes
C62 C63 C68 124.0(2) yes
C64 C63 C68 119.2(3) yes
C63 C64 C65 121.3(3) yes
C63 C64 H641 118.3 no
C65 C64 H641 120.3 no
C64 C65 C66 120.3(2) yes
C64 C65 H651 120.1 no
C66 C65 H651 119.7 no
C65 C66 C67 119.0(3) yes
C65 C66 H661 120.2 no
C67 C66 H661 120.8 no
O54 C67 C66 123.9(2) yes
O54 C67 C68 113.7(2) yes
C66 C67 C68 122.4(2) yes
C63 C68 C67 117.5(2) yes
C63 C68 O53 124.1(2) yes
C67 C68 O53 118.3(2) yes
O54 C69 H691 107.2 no
O54 C69 H692 109.7 no
H691 C69 H692 109.5 no
O54 C69 H693 111.7 no
H691 C69 H693 108.3 no
H692 C69 H693 110.3 no
N56 C70 C71 179.4(3) yes
C70 C71 H711 108.0 no
C70 C71 H712 108.5 no
H711 C71 H712 109.5 no
C70 C71 H713 111.2 no
H711 C71 H713 110.2 no
H712 C71 H713 109.4 no
N57 C72 C73 179.6(3) yes
C72 C73 H731 109.3 no
C72 C73 H732 108.9 no
H731 C73 H732 108.3 no
C72 C73 H733 109.1 no
H731 C73 H733 110.3 no
H732 C73 H733 110.8 no
O13 Ni1 N5 177.76(8) yes
O13 Ni1 N2 88.41(8) yes
N5 Ni1 N2 89.93(9) yes
O13 Ni1 O2 90.38(7) yes
N5 Ni1 O2 91.02(8) yes
N2 Ni1 O2 170.83(8) yes
O13 Ni1 N1 90.61(8) yes
N5 Ni1 N1 91.13(9) yes
N2 Ni1 N1 98.64(9) yes
O2 Ni1 N1 90.46(8) yes
O13 Ni1 O3 87.52(8) yes
N5 Ni1 O3 91.01(8) yes
N2 Ni1 O3 91.39(8) yes
O2 Ni1 O3 79.48(7) yes
N1 Ni1 O3 169.75(8) yes
N57 Ni2 N56 175.10(10) yes
N57 Ni2 N52 86.99(10) yes
N56 Ni2 N52 88.15(9) yes
N57 Ni2 O52 92.55(9) yes
N56 Ni2 O52 92.14(8) yes
N52 Ni2 O52 170.77(8) yes
N57 Ni2 N51 90.35(10) yes
N56 Ni2 N51 91.01(9) yes
N52 Ni2 N51 98.69(10) yes
O52 Ni2 N51 90.53(8) yes
N57 Ni2 O53 86.96(9) yes
N56 Ni2 O53 92.48(9) yes
N52 Ni2 O53 90.70(9) yes
O52 Ni2 O53 80.07(7) yes
N51 Ni2 O53 170.09(8) yes

loop_
_geom_bond_atom_site_label_1
_geom_bond_atom_site_label_2
_geom_bond_distance
_geom_bond_publ_flag
N1 C8 1.286(3) yes
N1 C9 1.473(3) yes
N1 Ni1 2.027(2) yes
N2 C11 1.474(3) yes
N2 C12 1.276(3) yes
N2 Ni1 2.043(2) yes
N3 O5 1.265(3) yes
N3 O6 1.267(4) yes
N3 O7 1.211(3) yes
N4 O8 1.279(3) yes
N4 O9 1.255(3) yes
N4 O10 1.231(3) yes
N5 C20 1.141(4) yes
N5 Ni1 2.116(2) yes
N6 C23 1.141(6) yes
N7 C25 1.115(6) yes
N32 O14 1.261(3) yes
N32 O15 1.244(4) yes
N32 O16 1.243(4) yes
N51 C58 1.286(4) yes
N51 C59 1.478(4) yes
N51 Ni2 2.032(2) yes
N52 C61 1.469(4) yes
N52 C62 1.283(4) yes
N52 Ni2 2.049(2) yes
N53 O55 1.264(3) yes
N53 O56 1.253(3) yes
N53 O57 1.225(3) yes
N54 O58 1.260(3) yes
N54 O59 1.235(4) yes
N54 O60 1.255(4) yes
N55 O61 1.279(3) yes
N55 O62 1.268(3) yes
N55 O63 1.224(3) yes
N56 C70 1.136(3) yes
N56 Ni2 2.113(2) yes
N57 C72 1.140(4) yes
N57 Ni2 2.150(3) yes
Ce1 O1 2.6692(18) yes
Ce1 O2 2.4169(17) yes
Ce1 O3 2.4624(18) yes
Ce1 O4 2.6738(18) yes
Ce1 O5 2.625(2) yes
Ce1 O6 2.632(2) yes
Ce1 O8 2.589(2) yes
Ce1 O9 2.691(2) yes
Ce1 O11 2.505(2) yes
Ce1 O12 2.520(2) yes
Ce2 O51 2.6568(17) yes
Ce2 O52 2.4656(17) yes
Ce2 O53 2.4164(18) yes
Ce2 O54 2.6037(18) yes
Ce2 O55 2.610(2) yes
Ce2 O56 2.676(2) yes
Ce2 O58 2.565(2) yes
Ce2 O61 2.582(2) yes
Ce2 O62 2.644(2) yes
Ce2 O64 2.479(2) yes
O1 C1 1.437(3) yes
O1 C2 1.387(3) yes
O2 C7 1.326(3) yes
O2 Ni1 2.0382(17) yes
O3 C18 1.315(3) yes
O3 Ni1 2.0263(17) yes
O4 C17 1.385(3) yes
O4 C19 1.433(4) yes
O11 H1 0.830 no
O11 H2 0.825 no
O12 H3 0.807 no
O12 H4 0.819 no
O13 Ni1 2.1329(19) yes
O13 H5 0.814 no
O13 H6 0.828 no
O51 C51 1.446(3) yes
O51 C52 1.388(3) yes
O52 C57 1.314(3) yes
O52 Ni2 2.0477(18) yes
O53 C68 1.326(3) yes
O53 Ni2 2.0302(18) yes
O54 C67 1.386(3) yes
O54 C69 1.443(3) yes
O64 H7 0.836 no
O64 H8 0.831 no
C1 H11 0.975 no
C1 H12 0.965 no
C1 H13 0.953 no
C2 C3 1.389(3) yes
C2 C7 1.405(3) yes
C3 C4 1.404(4) yes
C3 H31 0.916 no
C4 C5 1.371(4) yes
C4 H41 0.933 no
C5 C6 1.408(3) yes
C5 H51 0.924 no
C6 C7 1.411(3) yes
C6 C8 1.451(4) yes
C8 H81 0.915 no
C9 C10 1.524(4) yes
C9 H91 0.977 no
C9 H92 0.958 no
C10 C11 1.521(4) yes
C10 H101 0.980 no
C10 H102 0.967 no
C11 H111 0.977 no
C11 H112 0.969 no
C12 C13 1.456(4) yes
C12 H121 0.932 no
C13 C14 1.409(3) yes
C13 C18 1.411(4) yes
C14 C15 1.378(4) yes
C14 H141 0.932 no
C15 C16 1.402(4) yes
C15 H151 0.927 no
C16 C17 1.378(3) yes
C16 H161 0.929 no
C17 C18 1.424(4) yes
C19 H191 0.965 no
C19 H192 0.969 no
C19 H193 0.967 no
C20 C21 1.454(4) yes
C21 H211 0.954 no
C21 H212 0.956 no
C21 H213 0.953 no
C22 C23 1.457(7) yes
C22 H221 0.955 no
C22 H222 0.960 no
C22 H223 0.957 no
C24 C25 1.456(7) yes
C24 H241 0.959 no
C24 H242 0.959 no
C24 H243 0.955 no
C51 H511 0.969 no
C51 H512 0.965 no
C51 H513 0.965 no
C52 C53 1.376(3) yes
C52 C57 1.428(3) yes
C53 C54 1.404(4) yes
C53 H531 0.915 no
C54 C55 1.369(4) yes
C54 H541 0.919 no
C55 C56 1.419(4) yes
C55 H551 0.927 no
C56 C57 1.414(3) yes
C56 C58 1.448(4) yes
C58 H581 0.938 no
C59 C60 1.526(4) yes
C59 H591 0.977 no
C59 H592 0.975 no
C60 C61 1.516(5) yes
C60 H601 0.973 no
C60 H602 0.973 no
C61 H611 0.961 no
C61 H612 0.967 no
C62 C63 1.458(4) yes
C62 H621 0.929 no
C63 C64 1.415(4) yes
C63 C68 1.416(3) yes
C64 C65 1.365(4) yes
C64 H641 0.926 no
C65 C66 1.404(4) yes
C65 H651 0.934 no
C66 C67 1.379(3) yes
C66 H661 0.936 no
C67 C68 1.411(4) yes
C69 H691 0.945 no
C69 H692 0.957 no
C69 H693 0.953 no
C70 C71 1.457(4) yes
C71 H711 0.954 no
C71 H712 0.953 no
C71 H713 0.959 no
C72 C73 1.455(4) yes
C73 H731 0.953 no
C73 H732 0.966 no
C73 H733 0.954 no

loop_
_geom_hbond_atom_site_label_D
_geom_hbond_atom_site_label_H
_geom_hbond_atom_site_label_A
_geom_hbond_site_symmetry_A
_geom_hbond_angle_DHA
_geom_hbond_distance_DH
_geom_hbond_distance_HA
_geom_hbond_distance_DA
_geom_hbond_publ_flag
O11 H1 N6 . 161 0.83 2.08 2.880(4) yes
O11 H2 O60 3_655 156 0.83 1.99 2.766(4) yes
O12 H4 O15 . 173 0.82 1.98 2.796(4) yes
O13 H5 O14 2_676 159 0.81 2.20 2.976(4) yes
O13 H6 O16 . 157 0.83 2.03 2.805(4) yes
O64 H7 N54 . 136 0.84 2.57 3.222(4) yes
O64 H7 O60 . 164 0.84 1.92 2.734(4) yes
O64 H8 N7 . 165 0.83 1.99 2.798(4) yes
C11 H111 O8 1_545 135 0.98 2.56 3.324(4) yes
C15 H151 O63 2_666 158 0.93 2.50 3.373(4) yes
C16 H161 O63 1_465 155 0.93 2.53 3.397(4) yes
C19 H193 O8 . 139 0.97 2.38 3.179(4) yes
C22 H222 O10 1_545 173 0.96 2.54 3.500(4) yes
C22 H223 O59 . 174 0.96 2.41 3.363(4) yes
C24 H241 O7 1_655 136 0.96 2.35 3.113(4) yes
C24 H242 O64 3_755 142 0.96 2.58 3.388(4) yes
C51 H513 O55 . 125 0.97 2.42 3.078(4) yes
C62 H621 O16 . 165 0.93 2.60 3.505(4) yes
C71 H711 O6 3_645 142 0.95 2.56 3.360(4) yes
C71 H713 O57 1_565 137 0.96 2.46 3.227(4) yes
C73 H732 O62 2_766 176 0.97 2.29 3.259(4) yes
